data_1549339
loop_
_publ_author_name
'Cheng, Fengchang'
'Lu, Wenxin'
'Huang, Wei'
'Wen, Lu'
'Li, Mingfeng'
'Meng, Fanke'

_publ_section_title
;
 Cu-catalyzed enantioselective synthesis of tertiary benzylic copper
 complexes and their <i>in situ</i> addition to carbonyl compounds.
;
_journal_issue 22
_journal_name_full 'Chemical science'
_journal_page_first 4992
_journal_page_last 4998
_journal_paper_doi 10.1039/c8sc00827b
_journal_volume 9
_journal_year 2018
_chemical_absolute_configuration ad
_chemical_formula_moiety 'C24 H27 B O4'
_chemical_formula_sum 'C24 H27 B O4'
_chemical_formula_weight 390.27
_space_group_crystal_system monoclinic
_space_group_IT_number 4
_space_group_name_Hall 'P 2yb'
_space_group_name_H-M_alt 'P 1 21 1'
_symmetry_space_group_name_Hall 'P 2yb'
_symmetry_space_group_name_H-M 'P 1 21 1'
_atom_sites_solution_hydrogens geom
_audit_block_doi 10.5517/ccdc.csd.cc1q0cz2
_audit_creation_method SHELXL-2014/7
_audit_update_record
;
2017-10-11 deposited with the CCDC.
2018-04-11 downloaded from the CCDC.
;
_cell_angle_alpha 90
_cell_angle_beta 92.671(2)
_cell_angle_gamma 90
_cell_formula_units_Z 2
_cell_length_a 12.5495(6)
_cell_length_b 6.3424(3)
_cell_length_c 13.2506(6)
_cell_measurement_reflns_used 9902
_cell_measurement_temperature 173(2)
_cell_measurement_theta_max 66.61
_cell_measurement_theta_min 3.34
_cell_volume 1053.52(9)
_computing_cell_refinement 'Bruker SAINT'
_computing_data_collection 'Bruker APEX2'
_computing_data_reduction 'Bruker SAINT'
_computing_molecular_graphics 'Bruker SHELXTL'
_computing_publication_material 'Bruker SHELXTL'
_computing_structure_refinement 'SHELXL-2014 (Sheldrick, 2014)'
_computing_structure_solution 'SHELXS-97 (Sheldrick 2008)'
_diffrn_ambient_temperature 173(2)
_diffrn_measured_fraction_theta_full 0.992
_diffrn_measured_fraction_theta_max 0.992
_diffrn_measurement_device_type 'CCD area detector'
_diffrn_measurement_method 'phi and omega scans'
_diffrn_radiation_type CuK\a
_diffrn_radiation_wavelength 1.54178
_diffrn_reflns_av_R_equivalents 0.0218
_diffrn_reflns_av_unetI/netI 0.0187
_diffrn_reflns_Laue_measured_fraction_full 0.992
_diffrn_reflns_Laue_measured_fraction_max 0.992
_diffrn_reflns_limit_h_max 14
_diffrn_reflns_limit_h_min -14
_diffrn_reflns_limit_k_max 7
_diffrn_reflns_limit_k_min -7
_diffrn_reflns_limit_l_max 15
_diffrn_reflns_limit_l_min -15
_diffrn_reflns_number 13476
_diffrn_reflns_point_group_measured_fraction_full 0.976
_diffrn_reflns_point_group_measured_fraction_max 0.976
_diffrn_reflns_theta_full 66.732
_diffrn_reflns_theta_max 66.732
_diffrn_reflns_theta_min 3.339
_diffrn_source 'sealed tube'
_exptl_absorpt_coefficient_mu 0.652
_exptl_absorpt_correction_type none
_exptl_crystal_colour colorless
_exptl_crystal_density_diffrn 1.230
_exptl_crystal_description block
_exptl_crystal_F_000 567
_exptl_crystal_size_max 0.05
_exptl_crystal_size_mid 0.04
_exptl_crystal_size_min 0.03
_refine_diff_density_max 0.122
_refine_diff_density_min -0.136
_refine_diff_density_rms 0.029
_refine_ls_abs_structure_details
;
 Flack x determined using 1546 quotients [(I+)-(I-)]/[(I+)+(I-)]
 (Parsons, Flack and Wagner, Acta Cryst. B69 (2013) 249-259).
;
_refine_ls_abs_structure_Flack 0.06(5)
_refine_ls_extinction_method none
_refine_ls_goodness_of_fit_ref 1.057
_refine_ls_hydrogen_treatment constr
_refine_ls_matrix_type full
_refine_ls_number_parameters 267
_refine_ls_number_reflns 3646
_refine_ls_number_restraints 1
_refine_ls_restrained_S_all 1.057
_refine_ls_R_factor_all 0.0267
_refine_ls_R_factor_gt 0.0260
_refine_ls_shift/su_max 0.000
_refine_ls_shift/su_mean 0.000
_refine_ls_structure_factor_coef Fsqd
_refine_ls_weighting_details 'w=1/[\s^2^(Fo^2^)+(0.0401P)^2^+0.1041P] where P=(Fo^2^+2Fc^2^)/3'
_refine_ls_weighting_scheme calc
_refine_ls_wR_factor_gt 0.0676
_refine_ls_wR_factor_ref 0.0682
_reflns_Friedel_coverage 0.791
_reflns_Friedel_fraction_full 0.957
_reflns_Friedel_fraction_max 0.957
_reflns_number_gt 3560
_reflns_number_total 3646
_reflns_threshold_expression 'I > 2\s(I)'
_cod_data_source_file c8sc00827b2.cif
_cod_data_source_block A
_cod_depositor_comments 'Adding full bibliography for 1549338--1549339.cif.'
_cod_database_code 1549339
_shelx_shelxl_version_number 2014/7
_shelx_space_group_comment
;
The symmetry employed for this shelxl refinement is uniquely defined
by the following loop, which should always be used as a source of
symmetry information in preference to the above space-group names.
They are only intended as comments.
;

loop_
_space_group_symop_operation_xyz
'x, y, z'
'-x, y+1/2, -z'

loop_
_atom_site_label
_atom_site_type_symbol
_atom_site_fract_x
_atom_site_fract_y
_atom_site_fract_z
_atom_site_U_iso_or_equiv
_atom_site_adp_type
_atom_site_occupancy
_atom_site_site_symmetry_order
_atom_site_calc_flag
_atom_site_refinement_flags_posn
_atom_site_refinement_flags_adp
B1 B 0.21932(15) 0.3931(3) 0.91323(14) 0.0310(4) Uani 1 1 d . .
C1 C 0.27045(13) 0.6288(3) 0.75500(12) 0.0275(4) Uani 1 1 d . .
C2 C 0.18592(13) 0.4981(3) 0.80899(12) 0.0306(4) Uani 1 1 d . .
H2A H 0.1609 0.3847 0.7623 0.037 Uiso 1 1 calc R U
H2B H 0.1241 0.5912 0.8197 0.037 Uiso 1 1 calc R U
C3 C 0.22079(12) 0.7140(3) 0.65829(12) 0.0269(3) Uani 1 1 d . .
C4 C 0.30525(18) 0.3158(3) 1.06361(14) 0.0422(5) Uani 1 1 d . .
C5 C 0.19478(18) 0.2056(3) 1.05616(14) 0.0432(5) Uani 1 1 d . .
C6 C 0.1089(2) 0.3247(5) 1.11062(18) 0.0647(7) Uani 1 1 d . .
H6A H 0.1110 0.4742 1.0921 0.097 Uiso 1 1 calc R U
H6B H 0.1219 0.3102 1.1838 0.097 Uiso 1 1 calc R U
H6C H 0.0387 0.2663 1.0909 0.097 Uiso 1 1 calc R U
C7 C 0.1951(2) -0.0257(4) 1.08613(16) 0.0568(6) Uani 1 1 d . .
H7A H 0.1224 -0.0818 1.0788 0.085 Uiso 1 1 calc R U
H7B H 0.2215 -0.0398 1.1566 0.085 Uiso 1 1 calc R U
H7C H 0.2416 -0.1047 1.0423 0.085 Uiso 1 1 calc R U
C8 C 0.39747(18) 0.1710(4) 1.03920(17) 0.0534(6) Uani 1 1 d . .
H8A H 0.3798 0.0949 0.9763 0.080 Uiso 1 1 calc R U
H8B H 0.4100 0.0698 1.0943 0.080 Uiso 1 1 calc R U
H8C H 0.4620 0.2554 1.0313 0.080 Uiso 1 1 calc R U
C9 C 0.3315(2) 0.4351(4) 1.16141(16) 0.0635(7) Uani 1 1 d . .
H9A H 0.3996 0.5089 1.1563 0.095 Uiso 1 1 calc R U
H9B H 0.3367 0.3354 1.2179 0.095 Uiso 1 1 calc R U
H9C H 0.2749 0.5378 1.1729 0.095 Uiso 1 1 calc R U
C10 C 0.30917(15) 0.8131(3) 0.82261(13) 0.0329(4) Uani 1 1 d . .
H10A H 0.3557 0.9050 0.7847 0.049 Uiso 1 1 calc R U
H10B H 0.3489 0.7578 0.8823 0.049 Uiso 1 1 calc R U
H10C H 0.2476 0.8939 0.8439 0.049 Uiso 1 1 calc R U
C11 C 0.36607(13) 0.4848(3) 0.73487(12) 0.0297(4) Uani 1 1 d . .
C12 C 0.45941(12) 0.5630(3) 0.67855(12) 0.0284(3) Uani 1 1 d . .
C13 C 0.46174(14) 0.7561(3) 0.62779(13) 0.0311(4) Uani 1 1 d . .
H13 H 0.4025 0.8490 0.6296 0.037 Uiso 1 1 calc R U
C14 C 0.55019(14) 0.8127(3) 0.57470(13) 0.0352(4) Uani 1 1 d . .
H14 H 0.5511 0.9440 0.5402 0.042 Uiso 1 1 calc R U
C15 C 0.63666(14) 0.6792(3) 0.57185(14) 0.0386(4) Uani 1 1 d . .
H15 H 0.6966 0.7178 0.5346 0.046 Uiso 1 1 calc R U
C16 C 0.63632(14) 0.4892(3) 0.62312(14) 0.0393(4) Uani 1 1 d . .
H16 H 0.6965 0.3986 0.6220 0.047 Uiso 1 1 calc R U
C17 C 0.54851(14) 0.4308(3) 0.67598(13) 0.0347(4) Uani 1 1 d . .
H17 H 0.5487 0.2999 0.7108 0.042 Uiso 1 1 calc R U
C18 C 0.17832(12) 0.9022(3) 0.63337(13) 0.0287(3) Uani 1 1 d . .
H18 H 0.1751 1.0224 0.6759 0.034 Uiso 1 1 calc R U
C19 C 0.13855(12) 0.8874(3) 0.52986(12) 0.0280(3) Uani 1 1 d . .
C20 C 0.08689(13) 1.0250(3) 0.46120(14) 0.0339(4) Uani 1 1 d . .
H20 H 0.0705 1.1655 0.4799 0.041 Uiso 1 1 calc R U
C21 C 0.06052(13) 0.9507(3) 0.36540(14) 0.0385(4) Uani 1 1 d . .
H21 H 0.0254 1.0419 0.3177 0.046 Uiso 1 1 calc R U
C22 C 0.08437(15) 0.7433(3) 0.33667(14) 0.0387(4) Uani 1 1 d . .
H22 H 0.0647 0.6971 0.2702 0.046 Uiso 1 1 calc R U
C23 C 0.13615(13) 0.6047(3) 0.40375(13) 0.0337(4) Uani 1 1 d . .
H23 H 0.1534 0.4647 0.3849 0.040 Uiso 1 1 calc R U
C24 C 0.16114(12) 0.6821(3) 0.49935(12) 0.0281(4) Uani 1 1 d . .
O1 O 0.29476(11) 0.4691(2) 0.98135(9) 0.0389(3) Uani 1 1 d . .
O2 O 0.16551(10) 0.2224(2) 0.94809(9) 0.0389(3) Uani 1 1 d . .
O3 O 0.21128(8) 0.57253(18) 0.57813(8) 0.0280(3) Uani 1 1 d . .
O4 O 0.36714(11) 0.3064(2) 0.76832(12) 0.0474(4) Uani 1 1 d . .

loop_
_atom_site_aniso_label
_atom_site_aniso_U_11
_atom_site_aniso_U_22
_atom_site_aniso_U_33
_atom_site_aniso_U_23
_atom_site_aniso_U_13
_atom_site_aniso_U_12
B1 0.0349(10) 0.0311(10) 0.0275(9) -0.0008(8) 0.0063(7) 0.0023(8)
C1 0.0308(8) 0.0287(9) 0.0231(8) 0.0008(6) 0.0025(6) 0.0005(6)
C2 0.0306(8) 0.0347(10) 0.0265(8) 0.0002(7) 0.0028(6) -0.0012(7)
C3 0.0271(8) 0.0292(9) 0.0248(8) -0.0008(7) 0.0038(6) -0.0007(7)
C4 0.0685(13) 0.0323(10) 0.0249(8) 0.0049(8) -0.0064(8) 0.0015(9)
C5 0.0693(13) 0.0360(10) 0.0250(9) 0.0057(8) 0.0095(8) 0.0018(9)
C6 0.0880(18) 0.0600(15) 0.0489(13) 0.0101(11) 0.0323(12) 0.0098(13)
C7 0.0933(17) 0.0385(12) 0.0387(11) 0.0098(9) 0.0054(11) -0.0052(11)
C8 0.0614(13) 0.0525(13) 0.0449(12) 0.0007(10) -0.0132(10) 0.0067(11)
C9 0.113(2) 0.0442(13) 0.0314(11) 0.0001(9) -0.0162(12) 0.0045(13)
C10 0.0397(10) 0.0303(9) 0.0286(9) -0.0017(7) 0.0015(7) -0.0015(7)
C11 0.0341(8) 0.0279(9) 0.0268(8) 0.0021(7) -0.0003(6) 0.0012(7)
C12 0.0296(8) 0.0310(9) 0.0247(8) -0.0018(7) 0.0004(6) 0.0026(7)
C13 0.0297(8) 0.0338(10) 0.0299(8) 0.0030(7) 0.0006(7) 0.0032(7)
C14 0.0343(9) 0.0412(10) 0.0301(9) 0.0042(8) 0.0015(7) -0.0045(8)
C15 0.0316(9) 0.0518(12) 0.0327(9) -0.0040(8) 0.0043(7) -0.0045(8)
C16 0.0305(9) 0.0473(12) 0.0400(10) -0.0064(9) 0.0014(7) 0.0072(8)
C17 0.0377(9) 0.0353(10) 0.0309(9) 0.0004(7) -0.0006(7) 0.0058(7)
C18 0.0298(8) 0.0286(9) 0.0278(8) 0.0000(7) 0.0042(6) 0.0032(7)
C19 0.0230(7) 0.0328(9) 0.0285(8) 0.0047(7) 0.0043(6) -0.0007(7)
C20 0.0251(8) 0.0371(10) 0.0398(9) 0.0103(7) 0.0046(7) 0.0021(7)
C21 0.0280(8) 0.0508(12) 0.0362(10) 0.0167(8) -0.0029(7) -0.0006(8)
C22 0.0351(9) 0.0521(12) 0.0286(9) 0.0048(8) -0.0013(7) -0.0073(8)
C23 0.0344(8) 0.0386(10) 0.0283(8) 0.0010(7) 0.0030(7) -0.0049(7)
C24 0.0252(8) 0.0337(9) 0.0256(8) 0.0047(7) 0.0033(6) -0.0019(7)
O1 0.0536(7) 0.0347(7) 0.0276(6) 0.0049(5) -0.0055(5) -0.0042(6)
O2 0.0463(7) 0.0390(7) 0.0315(6) 0.0059(5) 0.0044(5) -0.0050(6)
O3 0.0339(6) 0.0272(6) 0.0227(6) 0.0010(5) 0.0006(4) 0.0023(5)
O4 0.0504(8) 0.0304(7) 0.0626(9) 0.0155(7) 0.0159(7) 0.0085(6)

loop_
_atom_type_symbol
_atom_type_description
_atom_type_scat_dispersion_real
_atom_type_scat_dispersion_imag
_atom_type_scat_source
C C 0.0181 0.0091 'International Tables Vol C Tables 4.2.6.8 and 6.1.1.4'
H H 0.0000 0.0000 'International Tables Vol C Tables 4.2.6.8 and 6.1.1.4'
N N 0.0311 0.0180 'International Tables Vol C Tables 4.2.6.8 and 6.1.1.4'
O O 0.0492 0.0322 'International Tables Vol C Tables 4.2.6.8 and 6.1.1.4'
B B 0.0090 0.0039 'International Tables Vol C Tables 4.2.6.8 and 6.1.1.4'

loop_
_geom_angle_atom_site_label_1
_geom_angle_atom_site_label_2
_geom_angle_atom_site_label_3
_geom_angle
O1 B1 O2 113.22(15)
O1 B1 C2 125.42(16)
O2 B1 C2 121.08(16)
C3 C1 C10 109.38(14)
C3 C1 C11 111.19(13)
C10 C1 C11 108.90(13)
C3 C1 C2 108.76(13)
C10 C1 C2 110.04(13)
C11 C1 C2 108.57(13)
C1 C2 B1 118.19(14)
C1 C2 H2A 107.8
B1 C2 H2A 107.8
C1 C2 H2B 107.8
B1 C2 H2B 107.8
H2A C2 H2B 107.1
C18 C3 O3 111.52(14)
C18 C3 C1 132.45(16)
O3 C3 C1 115.96(14)
O1 C4 C9 108.18(17)
O1 C4 C8 106.58(16)
C9 C4 C8 110.11(18)
O1 C4 C5 101.71(15)
C9 C4 C5 115.76(19)
C8 C4 C5 113.62(18)
O2 C5 C7 108.84(17)
O2 C5 C6 106.02(17)
C7 C5 C6 110.3(2)
O2 C5 C4 102.24(14)
C7 C5 C4 115.3(2)
C6 C5 C4 113.3(2)
C5 C6 H6A 109.5
C5 C6 H6B 109.5
H6A C6 H6B 109.5
C5 C6 H6C 109.5
H6A C6 H6C 109.5
H6B C6 H6C 109.5
C5 C7 H7A 109.5
C5 C7 H7B 109.5
H7A C7 H7B 109.5
C5 C7 H7C 109.5
H7A C7 H7C 109.5
H7B C7 H7C 109.5
C4 C8 H8A 109.5
C4 C8 H8B 109.5
H8A C8 H8B 109.5
C4 C8 H8C 109.5
H8A C8 H8C 109.5
H8B C8 H8C 109.5
C4 C9 H9A 109.5
C4 C9 H9B 109.5
H9A C9 H9B 109.5
C4 C9 H9C 109.5
H9A C9 H9C 109.5
H9B C9 H9C 109.5
C1 C10 H10A 109.5
C1 C10 H10B 109.5
H10A C10 H10B 109.5
C1 C10 H10C 109.5
H10A C10 H10C 109.5
H10B C10 H10C 109.5
O4 C11 C12 119.55(16)
O4 C11 C1 118.96(15)
C12 C11 C1 121.44(14)
C13 C12 C17 118.59(15)
C13 C12 C11 124.24(15)
C17 C12 C11 117.16(16)
C14 C13 C12 120.37(16)
C14 C13 H13 119.8
C12 C13 H13 119.8
C15 C14 C13 120.25(18)
C15 C14 H14 119.9
C13 C14 H14 119.9
C14 C15 C16 120.07(17)
C14 C15 H15 120.0
C16 C15 H15 120.0
C17 C16 C15 120.18(17)
C17 C16 H16 119.9
C15 C16 H16 119.9
C16 C17 C12 120.53(17)
C16 C17 H17 119.7
C12 C17 H17 119.7
C3 C18 C19 106.98(15)
C3 C18 H18 126.5
C19 C18 H18 126.5
C24 C19 C20 119.21(16)
C24 C19 C18 105.70(14)
C20 C19 C18 135.10(17)
C21 C20 C19 117.99(18)
C21 C20 H20 121.0
C19 C20 H20 121.0
C20 C21 C22 121.61(17)
C20 C21 H21 119.2
C22 C21 H21 119.2
C23 C22 C21 121.20(17)
C23 C22 H22 119.4
C21 C22 H22 119.4
C24 C23 C22 116.18(18)
C24 C23 H23 121.9
C22 C23 H23 121.9
C23 C24 O3 126.19(17)
C23 C24 C19 123.82(16)
O3 C24 C19 109.99(14)
B1 O1 C4 107.08(15)
B1 O2 C5 106.40(14)
C24 O3 C3 105.81(13)

loop_
_geom_bond_atom_site_label_1
_geom_bond_atom_site_label_2
_geom_bond_distance
B1 O1 1.365(2)
B1 O2 1.368(2)
B1 C2 1.573(2)
C1 C3 1.499(2)
C1 C10 1.537(2)
C1 C11 1.541(2)
C1 C2 1.548(2)
C2 H2A 0.9900
C2 H2B 0.9900
C3 C18 1.343(2)
C3 O3 1.391(2)
C4 O1 1.462(2)
C4 C9 1.523(3)
C4 C8 1.524(3)
C4 C5 1.551(3)
C5 O2 1.466(2)
C5 C7 1.520(3)
C5 C6 1.525(3)
C6 H6A 0.9800
C6 H6B 0.9800
C6 H6C 0.9800
C7 H7A 0.9800
C7 H7B 0.9800
C7 H7C 0.9800
C8 H8A 0.9800
C8 H8B 0.9800
C8 H8C 0.9800
C9 H9A 0.9800
C9 H9B 0.9800
C9 H9C 0.9800
C10 H10A 0.9800
C10 H10B 0.9800
C10 H10C 0.9800
C11 O4 1.215(2)
C11 C12 1.502(2)
C12 C13 1.398(2)
C12 C17 1.399(2)
C13 C14 1.389(2)
C13 H13 0.9500
C14 C15 1.378(3)
C14 H14 0.9500
C15 C16 1.384(3)
C15 H15 0.9500
C16 C17 1.384(3)
C16 H16 0.9500
C17 H17 0.9500
C18 C19 1.441(2)
C18 H18 0.9500
C19 C24 1.397(3)
C19 C20 1.398(2)
C20 C21 1.380(3)
C20 H20 0.9500
C21 C22 1.405(3)
C21 H21 0.9500
C22 C23 1.390(3)
C22 H22 0.9500
C23 C24 1.381(2)
C23 H23 0.9500
C24 O3 1.3810(19)
